data_9001995
loop_
_publ_author_name
'Oberti, R.'
'Hawthorne, F. C.'
'Camara, F.'
'Raudsepp, M.'

_publ_section_title
;
 Unusual M3+ cations in synthetic amphiboles with nominal fluoro-eckermannite
 composition: Deviations from stoichiometry and structural effects of the
 cummingtonite component
 Sample: Ti, Na.85Na1.02Mg.98Mg4.83Ti.17Si8O22F2
;
_journal_name_full 'American Mineralogist'
_journal_page_first 102
_journal_page_last 111
_journal_volume 84
_journal_year 1999
_chemical_formula_sum 'F2 Mg5.92 Na1.83 O22 Si8 Ti0.18'
_chemical_name_mineral Fluoro-eckermannite
_space_group_IT_number 12
_symmetry_space_group_name_Hall '-C 2y'
_symmetry_space_group_name_H-M 'C 1 2/m 1'
_cell_angle_alpha 90
_cell_angle_beta 102.98
_cell_angle_gamma 90
_cell_length_a 9.691
_cell_length_b 17.930
_cell_length_c 5.284
_cell_formula_units_Z 2
_cell_volume 894.686
_database_code_amcsd 0002057
_exptl_crystal_density_diffrn 3.004
_cod_original_formula_sum 'Si8 Mg5.92 Ti.18 Na1.83 O22 F2'
_cod_database_code 9001995

loop_
_space_group_symop_operation_xyz
x,y,z
1/2+x,1/2+y,z
x,-y,z
1/2+x,1/2-y,z
-x,y,-z
1/2-x,1/2+y,-z
-x,-y,-z
1/2-x,1/2-y,-z

loop_
_atom_site_label
_atom_site_fract_x
_atom_site_fract_y
_atom_site_fract_z
_atom_site_occupancy
_atom_site_U_iso_or_equiv
Si(1) 0.28400 0.08480 0.28510 1.00000 0.00760
Si(2) 0.29160 0.17070 0.79070 1.00000 0.00747
Mg(1) 0.00000 0.08870 0.50000 1.00000 0.00747
Ti(2) 0.00000 0.17960 0.00000 0.09000 0.00849
Mg(2) 0.00000 0.17960 0.00000 0.91000 0.00849
Mg(3) 0.00000 0.00000 0.00000 1.00000 0.00633
Na(4) 0.00000 0.26550 0.50000 0.45000 0.02482
Mg(4) 0.00000 0.26550 0.50000 0.55000 0.02482
NaA 0.00000 0.50000 0.00000 0.27000 0.03445
NaA(m) 0.04620 0.50000 0.10340 0.33000 0.03014
O1 0.11370 0.08490 0.21360 1.00000 0.00697
O2 0.11990 0.16920 0.72300 1.00000 0.01039
F3 0.10370 0.00000 0.70800 1.00000 0.00988
O4 0.36780 0.24890 0.78480 1.00000 0.02153
O5 0.35050 0.12830 0.07180 1.00000 0.01874
O6 0.34670 0.11830 0.57200 1.00000 0.02229
O7 0.34560 0.00000 0.28120 1.00000 0.01355

loop_
_cod_related_entry_id
_cod_related_entry_database
_cod_related_entry_code
1 AMCSD 0002057
